data_7156563
loop_
_publ_author_name
'Huang, Yi'
'Li, Pan'
'Dong, Xiu-Qin'
'Zhang, Xumu'

_publ_section_title
;
 Synthesis of chiral seven-membered \b-substituted lactams via
 Rh-catalyzed asymmetric hydrogenation.
;
_journal_issue 45
_journal_name_full 'Organic &amp; biomolecular chemistry'
_journal_page_first 8819
_journal_page_last 8823
_journal_paper_doi 10.1039/c8ob02231c
_journal_volume 16
_journal_year 2018
_chemical_absolute_configuration unk
_chemical_formula_moiety 'C20 H20 Cl N O3'
_chemical_formula_sum 'C20 H20 Cl N O3'
_chemical_formula_weight 357.82
_space_group_crystal_system orthorhombic
_space_group_IT_number 19
_space_group_name_Hall 'P 2ac 2ab'
_space_group_name_H-M_alt 'P 21 21 21'
_symmetry_space_group_name_Hall 'P 2ac 2ab'
_symmetry_space_group_name_H-M 'P 21 21 21'
_atom_sites_solution_hydrogens geom
_atom_sites_solution_primary dual
_audit_creation_date 2018-07-06
_audit_creation_method
;
Olex2 1.2
(compiled 2017.08.10 svn.r3458 for OlexSys, GUI svn.r5381)
;
_audit_update_record
;
2018-07-12 deposited with the CCDC.
2018-10-24 downloaded from the CCDC.
;
_cell_angle_alpha 90
_cell_angle_beta 90
_cell_angle_gamma 90
_cell_formula_units_Z 4
_cell_length_a 5.32172(3)
_cell_length_b 11.65514(5)
_cell_length_c 28.13606(11)
_cell_measurement_reflns_used 31842
_cell_measurement_temperature 100.00(10)
_cell_measurement_theta_max 73.6140
_cell_measurement_theta_min 3.1380
_cell_volume 1745.150(14)
_computing_cell_refinement 'CrysAlisPro 1.171.39.28b (Rigaku OD, 2015)'
_computing_data_collection 'CrysAlisPro 1.171.39.28b (Rigaku OD, 2015)'
_computing_data_reduction 'CrysAlisPro 1.171.39.28b (Rigaku OD, 2015)'
_computing_molecular_graphics 'Olex2 (Dolomanov et al., 2009)'
_computing_publication_material 'Olex2 (Dolomanov et al., 2009)'
_computing_structure_refinement 'ShelXL (Sheldrick, 2015)'
_computing_structure_solution 'ShelXT (Sheldrick, 2015)'
_diffrn_ambient_environment N~2~
_diffrn_ambient_temperature 100.00(10)
_diffrn_detector 'CCD plate'
_diffrn_measured_fraction_theta_full 1.000
_diffrn_measured_fraction_theta_max 1.000
_diffrn_measurement_details
;
List of Runs (angles in degrees, time in seconds):

  # Type    Start    End  Width  t~exp~   \w     \q     \k     \f   Frames
#--------------------------------------------------------------------------
  1  \w    -26.00  22.00   0.50    0.50    --    0.00 -57.00  30.00   96
  2  \w     42.00  75.00   0.50    0.50    --    0.00  38.00  90.00   66
  3  \w     -3.00  29.00   0.50    0.50    --    0.00 -77.00 -90.00   64
  4  \w     57.00  88.00   0.50    0.50    --    0.00  38.00   0.00   62
  5  \w    -14.00  21.00   0.50    0.50    --    0.00  38.00-180.00   70
  6  \w     34.00  86.00   0.50    0.50    --    0.00  57.00  30.00  104
  7  \w    -13.00  37.00   0.50    0.50    --    0.00  38.00  90.00  100
  8  \w     36.00  82.00   0.50    0.50    --    0.00  38.00-180.00   92
  9  \w    -16.00  20.00   0.50    0.50    --    0.00  57.00  30.00   72
 10  \w    -17.00  39.00   0.50    0.50    --    0.00  38.00   0.00  112
 11  \w    -81.00 -55.00   0.50    0.50    --    0.00 -57.00  30.00   52
 12  \w    -21.00  35.00   0.50    0.50    --    0.00  57.00 -90.00  112
 13  \w    -38.00 -13.00   0.50    0.50    --    0.00 -77.00 -90.00   50
 14  \w     69.00 113.00   0.50    0.50    --   94.60  67.00-117.46   88
 15  \w     71.00 100.00   0.50    0.50    --   94.60  60.00 -22.75   58
 16  \w     69.00  94.00   0.50    0.50    --   94.60  67.00 -55.20   50
 17  \w     67.00  93.00   0.50    0.50    --   94.60  71.00  90.28   52
 18  \w     68.00 183.00   0.50    0.50    --   94.60  70.00  67.50  230
 19  \w     76.00 184.00   0.50    0.50    --   94.60  43.00  14.65  216
 20  \w    121.00 183.00   0.50    0.50    --   94.60  47.00 -50.05  124
 21  \w     67.00 102.00   0.50    0.50    --   94.60  73.00   3.81   70
 22  \w     70.00 104.00   0.50    0.50    --   94.60  63.00 110.14   68
 23  \w     66.00  92.00   0.50    0.50    --   94.60  74.00 -17.74   52
 24  \w    142.00 171.00   0.50    0.50    --   94.60  74.00 -17.74   58
 25  \w     78.00 125.00   0.50    0.50    --   94.60 -82.00-120.00   94
 26  \w     71.00  96.00   0.50    0.50    --   94.60  61.00-180.00   50
 27  \w     53.00 126.00   0.50    0.50    --   94.60 -82.00  90.00  146
 28  \w     71.00 101.00   0.50    0.50    --   94.60  61.00 -90.00   60
 29  \w    110.00 184.00   0.50    0.50    --   94.60  61.00 -90.00  148
 30  \w    122.00 172.00   0.50    0.50    --   94.60  50.00 -60.30  100
 31  \w    108.00 184.00   0.50    0.50    --   94.60  73.00 132.12  152
 32  \w     67.00  96.00   0.50    0.50    --   94.60  73.00 132.12   58
 33  \w     74.00 100.00   0.50    0.50    --   94.60  50.00 -60.30   52
 34  \w     67.00 183.00   0.50    0.50    --   94.60  72.00-146.78  232
 35  \w     75.00 115.00   0.50    0.50    --   94.60  45.00 150.00   80
 36  \w     12.00 125.00   0.50    0.50    --   94.60 -82.00   0.00  226
 37  \w     69.00 154.00   0.50    0.50    --   94.60  68.00 156.16  170
 38  \w     66.00 183.00   0.50    0.50    --   94.60  75.00  15.92  234
 39  \w     67.00  92.00   0.50    0.50    --   94.60  71.00  50.42   50
 40  \w     74.00 184.00   0.50    0.50    --   94.60  53.00  56.86  220
 41  \w     72.00  98.00   0.50    0.50    --   94.60  61.00-120.00   52
 42  \w     71.00  97.00   0.50    0.50    --   94.60  61.00  90.00   52
 43  \w    142.00 176.00   0.50    0.50    --   94.60  61.00  90.00   68
 44  \w     71.00  97.00   0.50    0.50    --   94.60  61.00 -60.00   52
 45  \w     71.00  96.00   0.50    0.50    --   94.60  61.00-150.00   50
 46  \w     72.00  98.00   0.50    0.50    --   94.60  58.00-171.63   52
 47  \w     28.00 104.00   0.50    0.50    --   94.60 -82.00  30.00  152
 48  \w     68.00  94.00   0.50    0.50    --   94.60  70.00 -50.36   52
 49  \w     25.00 125.00   0.50    0.50    --   94.60 -82.00-180.00  200
 50  \w     25.00  51.00   0.50    0.50    --   94.60 -82.00-120.00   52
 51  \w     66.00  91.00   0.50    0.50    --   94.60  75.00 117.03   50
 52  \w    159.00 184.00   0.50    0.50    --   94.60  67.00 -55.20   50
 53  \w     68.00  93.00   0.50    0.50    --   94.60  69.00   6.63   50
 54  \w     76.00 114.00   0.50    0.50    --   94.60  47.00 -50.05   76
 55  \w     71.00 184.00   0.50    0.50    --   94.60  61.00-163.99  226
;
_diffrn_measurement_device 'four-circle diffractometer'
_diffrn_measurement_device_type 'XtaLAB AFC12 (RINC): Kappa single'
_diffrn_measurement_method '\w scans'
_diffrn_orient_matrix_type 'CrysAlisPro convention (1999,Acta A55,543-557)'
_diffrn_orient_matrix_UB_11 0.0784864000
_diffrn_orient_matrix_UB_12 -0.0794759000
_diffrn_orient_matrix_UB_13 -0.0411536000
_diffrn_orient_matrix_UB_21 0.0148878000
_diffrn_orient_matrix_UB_22 0.1042656000
_diffrn_orient_matrix_UB_23 -0.0335444000
_diffrn_orient_matrix_UB_31 0.2782148000
_diffrn_orient_matrix_UB_32 0.0168542000
_diffrn_orient_matrix_UB_33 0.0134040000
_diffrn_radiation_monochromator graphite
_diffrn_radiation_probe x-ray
_diffrn_radiation_type CuK\a
_diffrn_radiation_wavelength 1.54184
_diffrn_reflns_av_R_equivalents 0.0311
_diffrn_reflns_av_unetI/netI 0.0111
_diffrn_reflns_Laue_measured_fraction_full 1.000
_diffrn_reflns_Laue_measured_fraction_max 1.000
_diffrn_reflns_limit_h_max 6
_diffrn_reflns_limit_h_min -6
_diffrn_reflns_limit_k_max 14
_diffrn_reflns_limit_k_min -14
_diffrn_reflns_limit_l_max 34
_diffrn_reflns_limit_l_min -34
_diffrn_reflns_number 37085
_diffrn_reflns_point_group_measured_fraction_full 1.000
_diffrn_reflns_point_group_measured_fraction_max 0.998
_diffrn_reflns_theta_full 67.684
_diffrn_reflns_theta_max 73.829
_diffrn_reflns_theta_min 3.141
_diffrn_source 'fine-focus sealed X-ray tube'
_diffrn_source_type 'Enhance (Cu) X-ray Source'
_exptl_absorpt_coefficient_mu 2.094
_exptl_absorpt_correction_T_max 1.00000
_exptl_absorpt_correction_T_min 0.59453
_exptl_absorpt_correction_type multi-scan
_exptl_absorpt_process_details
;
CrysAlisPro 1.171.39.28b (Rigaku Oxford Diffraction, 2015)
Empirical absorption correction using spherical harmonics,
 implemented in SCALE3 ABSPACK scaling algorithm.
;
_exptl_crystal_colour 'clear colourless'
_exptl_crystal_colour_lustre clear
_exptl_crystal_colour_primary colourless
_exptl_crystal_density_diffrn 1.362
_exptl_crystal_description block
_exptl_crystal_F_000 752
_exptl_crystal_size_max 0.4
_exptl_crystal_size_mid 0.25
_exptl_crystal_size_min 0.15
_refine_diff_density_max 0.139
_refine_diff_density_min -0.259
_refine_diff_density_rms 0.054
_refine_ls_abs_structure_details
;
 Flack x determined using 1428 quotients [(I+)-(I-)]/[(I+)+(I-)]
 (Parsons, Flack and Wagner, Acta Cryst. B69 (2013) 249-259).
;
_refine_ls_abs_structure_Flack 0.008(3)
_refine_ls_extinction_method none
_refine_ls_goodness_of_fit_ref 1.089
_refine_ls_hydrogen_treatment constr
_refine_ls_matrix_type full
_refine_ls_number_parameters 227
_refine_ls_number_reflns 3529
_refine_ls_number_restraints 0
_refine_ls_restrained_S_all 1.089
_refine_ls_R_factor_all 0.0238
_refine_ls_R_factor_gt 0.0238
_refine_ls_shift/su_max 0.001
_refine_ls_shift/su_mean 0.000
_refine_ls_structure_factor_coef Fsqd
_refine_ls_weighting_details 'w=1/[\s^2^(Fo^2^)+(0.0342P)^2^+0.3963P] where P=(Fo^2^+2Fc^2^)/3'
_refine_ls_weighting_scheme calc
_refine_ls_wR_factor_gt 0.0616
_refine_ls_wR_factor_ref 0.0616
_reflns_Friedel_coverage 0.696
_reflns_Friedel_fraction_full 1.000
_reflns_Friedel_fraction_max 0.996
_reflns_number_gt 3525
_reflns_number_total 3529
_reflns_threshold_expression 'I > 2\s(I)'
_cod_data_source_file c8ob02231c2.cif
_cod_data_source_block 20180706-1
_cod_depositor_comments 'Adding full bibliography for 7156563.cif.'
_cod_original_cell_volume 1745.151(13)
_cod_database_code 7156563
_shelx_shelxl_version_number 2016/6
_shelx_space_group_comment
;
The symmetry employed for this shelxl refinement is uniquely defined
by the following loop, which should always be used as a source of
symmetry information in preference to the above space-group names.
They are only intended as comments.
;
_shelx_estimated_absorpt_t_max 0.744
_shelx_estimated_absorpt_t_min 0.488
_reflns_odcompleteness_completeness 99.95
_reflns_odcompleteness_iscentric 1
_reflns_odcompleteness_theta 66.97
_olex2_refinement_description
;
1. Fixed Uiso
 At 1.2 times of:
  All C(H) groups, All C(H,H) groups
 At 1.5 times of:
  All C(H,H,H) groups
2.a Ternary CH refined with riding coordinates:
 C00K(H00K)
2.b Secondary CH2 refined with riding coordinates:
 C009(H00A,H00B), C00N(H00N,H00O), C00O(H00P,H00Q), C00P(H00R,H00S)
2.c Aromatic/amide H refined with riding coordinates:
 C008(H008), C00A(H00C), C00C(H00D), C00E(H00E), C00G(H00G), C00H(H00H),
 C00J(H00J), C00M(H00M)
2.d Idealised Me refined as rotating group:
 C00L(H00F,H00I,H00L)
;
_olex2_submission_special_instructions 'No special instructions were received'
_oxdiff_exptl_absorpt_empirical_details
;
Empirical correction (ABSPACK) includes:
- Absorption correction using spherical harmonics
- Frame scaling
;
_oxdiff_exptl_absorpt_empirical_full_max 1.849
_oxdiff_exptl_absorpt_empirical_full_min 0.489

loop_
_space_group_symop_operation_xyz
'x, y, z'
'-x+1/2, -y, z+1/2'
'-x, y+1/2, -z+1/2'
'x+1/2, -y+1/2, -z'

loop_
_atom_site_label
_atom_site_type_symbol
_atom_site_fract_x
_atom_site_fract_y
_atom_site_fract_z
_atom_site_U_iso_or_equiv
_atom_site_adp_type
_atom_site_occupancy
_atom_site_site_symmetry_order
_atom_site_calc_flag
_atom_site_refinement_flags_posn
Cl01 Cl 1.25038(8) 0.72349(4) 0.11232(2) 0.02580(11) Uani 1 1 d .
O002 O -0.0055(2) 0.40768(10) 0.53004(4) 0.0215(3) Uani 1 1 d .
O003 O 0.8000(2) 0.72603(10) 0.30903(4) 0.0203(2) Uani 1 1 d .
O004 O 0.6291(3) 1.03968(10) 0.27146(5) 0.0272(3) Uani 1 1 d .
N005 N 0.5010(3) 0.86565(11) 0.29942(5) 0.0159(3) Uani 1 1 d .
C006 C 0.5864(3) 0.75979(13) 0.31638(5) 0.0157(3) Uani 1 1 d .
C007 C 0.6442(3) 0.93603(14) 0.26874(6) 0.0179(3) Uani 1 1 d .
C008 C 1.1482(3) 0.89131(14) 0.17673(6) 0.0195(3) Uani 1 1 d .
H008 H 1.291046 0.928700 0.165678 0.023 Uiso 1 1 calc R
C009 C 0.4054(3) 0.69044(13) 0.34615(5) 0.0159(3) Uani 1 1 d .
H00A H 0.450994 0.609983 0.344344 0.019 Uiso 1 1 calc R
H00B H 0.237218 0.698692 0.333299 0.019 Uiso 1 1 calc R
C00A C 1.0050(3) 0.93849(14) 0.21295(5) 0.0178(3) Uani 1 1 d .
H00C H 1.048965 1.009410 0.225611 0.021 Uiso 1 1 calc R
C00B C 1.0740(3) 0.78688(14) 0.15720(5) 0.0196(3) Uani 1 1 d .
C00C C 0.8583(3) 0.73182(14) 0.17248(6) 0.0203(3) Uani 1 1 d .
H00D H 0.806414 0.664349 0.157821 0.024 Uiso 1 1 calc R
C00D C 0.0825(3) 0.48166(13) 0.49595(5) 0.0171(3) Uani 1 1 d .
C00E C 0.2788(3) 0.55292(14) 0.51015(5) 0.0203(3) Uani 1 1 d .
H00E H 0.339064 0.548906 0.541133 0.024 Uiso 1 1 calc R
C00F C 0.7956(3) 0.88046(13) 0.23056(5) 0.0159(3) Uani 1 1 d .
C00G C 0.7203(3) 0.77726(13) 0.20954(5) 0.0184(3) Uani 1 1 d .
H00G H 0.577800 0.739382 0.220484 0.022 Uiso 1 1 calc R
C00H C 0.3844(3) 0.62965(14) 0.47839(6) 0.0195(3) Uani 1 1 d .
H00H H 0.514633 0.677038 0.488406 0.023 Uiso 1 1 calc R
C00I C 0.2990(3) 0.63722(13) 0.43154(5) 0.0162(3) Uani 1 1 d .
C00J C -0.0077(4) 0.48838(15) 0.44979(6) 0.0227(4) Uani 1 1 d .
H00J H -0.139086 0.441457 0.439954 0.027 Uiso 1 1 calc R
C00K C 0.4054(3) 0.72872(14) 0.39886(5) 0.0164(3) Uani 1 1 d .
H00K H 0.579726 0.743363 0.408333 0.020 Uiso 1 1 calc R
C00L C -0.2141(3) 0.33680(14) 0.51789(6) 0.0227(3) Uani 1 1 d .
H00F H -0.168304 0.287123 0.492084 0.034 Uiso 1 1 calc GR
H00I H -0.353072 0.384126 0.508469 0.034 Uiso 1 1 calc GR
H00L H -0.261354 0.291416 0.544919 0.034 Uiso 1 1 calc GR
C00M C 0.1012(3) 0.56644(15) 0.41824(6) 0.0223(4) Uani 1 1 d .
H00M H 0.039337 0.571156 0.387391 0.027 Uiso 1 1 calc R
C00N C 0.2814(3) 0.91983(14) 0.32251(5) 0.0175(3) Uani 1 1 d .
H00N H 0.136030 0.870655 0.318336 0.021 Uiso 1 1 calc R
H00O H 0.246227 0.992231 0.306869 0.021 Uiso 1 1 calc R
C00O C 0.2539(3) 0.83909(13) 0.40697(5) 0.0186(3) Uani 1 1 d .
H00P H 0.077456 0.821525 0.402253 0.022 Uiso 1 1 calc R
H00Q H 0.274455 0.861800 0.439909 0.022 Uiso 1 1 calc R
C00P C 0.3206(3) 0.94165(13) 0.37567(5) 0.0204(4) Uani 1 1 d .
H00R H 0.495096 0.961832 0.381037 0.025 Uiso 1 1 calc R
H00S H 0.218487 1.006675 0.385164 0.025 Uiso 1 1 calc R

loop_
_atom_site_aniso_label
_atom_site_aniso_U_11
_atom_site_aniso_U_22
_atom_site_aniso_U_33
_atom_site_aniso_U_23
_atom_site_aniso_U_13
_atom_site_aniso_U_12
Cl01 0.0291(2) 0.0295(2) 0.01871(18) -0.00136(15) 0.00436(16) 0.00760(18)
O002 0.0267(6) 0.0200(6) 0.0180(5) 0.0031(4) -0.0001(5) -0.0066(5)
O003 0.0163(5) 0.0219(5) 0.0228(5) 0.0042(5) 0.0008(4) 0.0037(5)
O004 0.0364(7) 0.0126(5) 0.0327(7) -0.0018(5) 0.0088(6) -0.0003(5)
N005 0.0185(6) 0.0143(6) 0.0149(6) 0.0001(5) 0.0008(5) 0.0023(5)
C006 0.0178(7) 0.0150(7) 0.0143(7) -0.0007(5) -0.0020(6) 0.0010(6)
C007 0.0200(8) 0.0161(7) 0.0177(7) 0.0005(6) -0.0027(6) -0.0008(6)
C008 0.0194(8) 0.0213(8) 0.0178(7) 0.0046(6) -0.0009(6) -0.0020(6)
C009 0.0174(7) 0.0132(7) 0.0171(7) -0.0001(5) 0.0003(6) 0.0006(6)
C00A 0.0229(8) 0.0151(7) 0.0156(7) 0.0025(6) -0.0033(6) -0.0028(6)
C00B 0.0241(8) 0.0205(8) 0.0141(7) 0.0017(6) 0.0007(6) 0.0056(7)
C00C 0.0275(8) 0.0141(7) 0.0193(7) -0.0009(6) -0.0017(6) -0.0002(7)
C00D 0.0196(8) 0.0143(7) 0.0175(7) 0.0015(6) 0.0031(6) 0.0014(6)
C00E 0.0233(8) 0.0218(7) 0.0159(7) 0.0022(6) -0.0037(7) -0.0023(7)
C00F 0.0190(8) 0.0138(7) 0.0148(6) 0.0017(5) -0.0017(6) 0.0006(6)
C00G 0.0212(8) 0.0161(7) 0.0180(7) 0.0006(6) 0.0005(6) -0.0018(7)
C00H 0.0206(8) 0.0190(7) 0.0188(8) 0.0012(6) -0.0045(7) -0.0041(6)
C00I 0.0171(7) 0.0146(7) 0.0169(7) 0.0008(6) -0.0005(6) 0.0009(6)
C00J 0.0242(8) 0.0225(8) 0.0213(8) 0.0010(7) -0.0035(7) -0.0081(7)
C00K 0.0163(7) 0.0159(7) 0.0169(7) 0.0007(6) -0.0015(6) -0.0010(6)
C00L 0.0224(8) 0.0209(7) 0.0249(8) 0.0036(6) 0.0026(7) -0.0045(7)
C00M 0.0262(9) 0.0240(8) 0.0166(7) 0.0035(6) -0.0050(7) -0.0067(7)
C00N 0.0204(8) 0.0166(7) 0.0156(7) 0.0001(5) 0.0021(6) 0.0051(7)
C00O 0.0244(8) 0.0160(7) 0.0154(6) 0.0002(5) 0.0019(6) 0.0017(7)
C00P 0.0320(9) 0.0137(7) 0.0155(7) -0.0009(6) 0.0018(7) 0.0024(6)

loop_
_atom_type_symbol
_atom_type_description
_atom_type_scat_dispersion_real
_atom_type_scat_dispersion_imag
_atom_type_scat_source
C C 0.0181 0.0091 'International Tables Vol C Tables 4.2.6.8 and 6.1.1.4'
H H 0.0000 0.0000 'International Tables Vol C Tables 4.2.6.8 and 6.1.1.4'
Cl Cl 0.3639 0.7018 'International Tables Vol C Tables 4.2.6.8 and 6.1.1.4'
N N 0.0311 0.0180 'International Tables Vol C Tables 4.2.6.8 and 6.1.1.4'
O O 0.0492 0.0322 'International Tables Vol C Tables 4.2.6.8 and 6.1.1.4'

loop_
_geom_angle_atom_site_label_1
_geom_angle_atom_site_label_2
_geom_angle_atom_site_label_3
_geom_angle
C00D O002 C00L 117.52(13)
C006 N005 C007 123.01(13)
C006 N005 C00N 118.93(13)
C007 N005 C00N 116.51(13)
O003 C006 N005 121.96(15)
O003 C006 C009 121.01(14)
N005 C006 C009 116.98(13)
O004 C007 N005 120.26(16)
O004 C007 C00F 120.91(15)
N005 C007 C00F 118.63(13)
C00A C008 H008 120.6
C00A C008 C00B 118.76(15)
C00B C008 H008 120.6
C006 C009 H00A 109.2
C006 C009 H00B 109.2
C006 C009 C00K 112.13(13)
H00A C009 H00B 107.9
C00K C009 H00A 109.2
C00K C009 H00B 109.2
C008 C00A H00C 119.7
C008 C00A C00F 120.53(15)
C00F C00A H00C 119.7
C008 C00B Cl01 120.34(13)
C00C C00B Cl01 118.46(13)
C00C C00B C008 121.20(15)
C00B C00C H00D 120.1
C00G C00C C00B 119.87(15)
C00G C00C H00D 120.1
O002 C00D C00E 115.45(14)
O002 C00D C00J 124.91(15)
C00J C00D C00E 119.63(14)
C00D C00E H00E 119.8
C00H C00E C00D 120.30(14)
C00H C00E H00E 119.8
C00A C00F C007 118.50(14)
C00A C00F C00G 119.71(14)
C00G C00F C007 121.57(14)
C00C C00G C00F 119.78(15)
C00C C00G H00G 120.1
C00F C00G H00G 120.1
C00E C00H H00H 119.4
C00E C00H C00I 121.21(15)
C00I C00H H00H 119.4
C00H C00I C00K 119.65(14)
C00M C00I C00H 117.60(14)
C00M C00I C00K 122.48(14)
C00D C00J H00J 120.4
C00D C00J C00M 119.24(16)
C00M C00J H00J 120.4
C009 C00K H00K 108.1
C00I C00K C009 112.19(12)
C00I C00K H00K 108.1
C00I C00K C00O 107.61(12)
C00O C00K C009 112.55(12)
C00O C00K H00K 108.1
O002 C00L H00F 109.5
O002 C00L H00I 109.5
O002 C00L H00L 109.5
H00F C00L H00I 109.5
H00F C00L H00L 109.5
H00I C00L H00L 109.5
C00I C00M C00J 122.01(15)
C00I C00M H00M 119.0
C00J C00M H00M 119.0
N005 C00N H00N 109.0
N005 C00N H00O 109.0
N005 C00N C00P 113.12(13)
H00N C00N H00O 107.8
C00P C00N H00N 109.0
C00P C00N H00O 109.0
C00K C00O H00P 108.1
C00K C00O H00Q 108.1
H00P C00O H00Q 107.3
C00P C00O C00K 116.62(13)
C00P C00O H00P 108.1
C00P C00O H00Q 108.1
C00N C00P H00R 108.8
C00N C00P H00S 108.8
C00O C00P C00N 113.69(13)
C00O C00P H00R 108.8
C00O C00P H00S 108.8
H00R C00P H00S 107.7

loop_
_geom_bond_atom_site_label_1
_geom_bond_atom_site_label_2
_geom_bond_distance
Cl01 C00B 1.7382(16)
O002 C00D 1.3722(19)
O002 C00L 1.425(2)
O003 C006 1.221(2)
O004 C007 1.213(2)
N005 C006 1.399(2)
N005 C007 1.414(2)
N005 C00N 1.478(2)
C006 C009 1.511(2)
C007 C00F 1.491(2)
C008 H008 0.9300
C008 C00A 1.386(2)
C008 C00B 1.393(2)
C009 H00A 0.9700
C009 H00B 0.9700
C009 C00K 1.549(2)
C00A H00C 0.9300
C00A C00F 1.395(2)
C00B C00C 1.383(2)
C00C H00D 0.9300
C00C C00G 1.381(2)
C00D C00E 1.393(2)
C00D C00J 1.387(2)
C00E H00E 0.9300
C00E C00H 1.384(2)
C00F C00G 1.399(2)
C00G H00G 0.9300
C00H H00H 0.9300
C00H C00I 1.397(2)
C00I C00K 1.518(2)
C00I C00M 1.389(2)
C00J H00J 0.9300
C00J C00M 1.397(2)
C00K H00K 0.9800
C00K C00O 1.535(2)
C00L H00F 0.9600
C00L H00I 0.9600
C00L H00L 0.9600
C00M H00M 0.9300
C00N H00N 0.9700
C00N H00O 0.9700
C00N C00P 1.531(2)
C00O H00P 0.9700
C00O H00Q 0.9700
C00O C00P 1.527(2)
C00P H00R 0.9700
C00P H00S 0.9700
